data_7245098
loop_
_publ_author_name
'Yang, Zhen-Cong'
'Song, Kai-Yue'
'Zhou, Pan-Ke'
'Zong, Lu-Lu'
'Li, Hao-Hong'
'Chen, Zhi-Rong'
'Jiang, Rong'

_publ_section_title
;
 Sensitive luminescence mechanochromism and unique luminescence
 thermochromism tuned by bending the P--O--P skeleton in the
 diphosphonium/iodocuprate(i) hybrid
;
_journal_name_full CrystEngComm
_journal_paper_doi 10.1039/D2CE00408A
_journal_year 2022
_chemical_formula_moiety 'Cu2 I4, C24 H48 N6 O P2'
_chemical_formula_sum 'C24 H48 Cu2 I4 N6 O P2'
_chemical_formula_weight 1133.30
_space_group_crystal_system orthorhombic
_space_group_IT_number 61
_space_group_name_Hall '-P 2ac 2ab'
_space_group_name_H-M_alt 'P b c a'
_atom_sites_solution_hydrogens geom
_atom_sites_solution_primary dual
_audit_creation_date 2022-01-27
_audit_creation_method
;
Olex2 1.3
(compiled 2020.11.12 svn.r5f609507 for OlexSys, GUI svn.r6226)
;
_audit_update_record
;
2022-01-27 deposited with the CCDC.	2022-05-23 downloaded from the CCDC.
;
_cell_angle_alpha 90
_cell_angle_beta 90
_cell_angle_gamma 90
_cell_formula_units_Z 4
_cell_length_a 12.7246(7)
_cell_length_b 14.1746(7)
_cell_length_c 19.8726(11)
_cell_measurement_reflns_used 9980
_cell_measurement_temperature 296.15
_cell_measurement_theta_max 24.97
_cell_measurement_theta_min 2.38
_cell_volume 3584.3(3)
_computing_cell_refinement 'SAINT V8.38A (Bruker, 2018)'
_computing_data_reduction 'SAINT V8.38A (Bruker, 2018)'
_computing_molecular_graphics 'Olex2 1.3 (Dolomanov et al., 2009)'
_computing_publication_material 'Olex2 1.3 (Dolomanov et al., 2009)'
_computing_structure_refinement 'SHELXL 2018/3 (Sheldrick, 2015)'
_computing_structure_solution 'SHELXT 2018/2 (Sheldrick, 2018)'
_diffrn_ambient_temperature 296.15
_diffrn_measured_fraction_theta_full 0.999
_diffrn_measured_fraction_theta_max 0.999
_diffrn_measurement_device_type 'Bruker APEX-II CCD'
_diffrn_measurement_method '\f and \w scans'
_diffrn_radiation_type MoK\a
_diffrn_radiation_wavelength 0.71073
_diffrn_reflns_av_R_equivalents 0.0368
_diffrn_reflns_av_unetI/netI 0.0120
_diffrn_reflns_Laue_measured_fraction_full 0.999
_diffrn_reflns_Laue_measured_fraction_max 0.999
_diffrn_reflns_limit_h_max 15
_diffrn_reflns_limit_h_min -15
_diffrn_reflns_limit_k_max 15
_diffrn_reflns_limit_k_min -16
_diffrn_reflns_limit_l_max 23
_diffrn_reflns_limit_l_min -23
_diffrn_reflns_number 62067
_diffrn_reflns_point_group_measured_fraction_full 0.999
_diffrn_reflns_point_group_measured_fraction_max 0.999
_diffrn_reflns_theta_full 25.050
_diffrn_reflns_theta_max 25.050
_diffrn_reflns_theta_min 2.050
_diffrn_source_current 1.4
_diffrn_source_power 0.07
_diffrn_source_voltage 50.0
_diffrn_standards_number 0
_exptl_absorpt_coefficient_mu 4.749
_exptl_absorpt_correction_T_max 0.7452
_exptl_absorpt_correction_T_min 0.6263
_exptl_absorpt_correction_type none
_exptl_absorpt_process_details
;
SADABS-2016/2 (Bruker,2016/2) was used for absorption correction.
wR2(int) was 0.0971 before and 0.0500 after correction.
The Ratio of minimum to maximum transmission is 0.8404.
The \l/2 correction factor is Not present.
;
_exptl_crystal_colour 'clear light colourless'
_exptl_crystal_colour_lustre clear
_exptl_crystal_colour_modifier light
_exptl_crystal_colour_primary colourless
_exptl_crystal_density_diffrn 2.100
_exptl_crystal_description block
_exptl_crystal_F_000 2168
_exptl_crystal_size_max 0.2
_exptl_crystal_size_mid 0.1
_exptl_crystal_size_min 0.1
_refine_diff_density_max 0.765
_refine_diff_density_min -0.729
_refine_diff_density_rms 0.070
_refine_ls_extinction_coef 0.00018(3)
_refine_ls_extinction_expression Fc^*^=kFc[1+0.001xFc^2^\l^3^/sin(2\q)]^-1/4^
_refine_ls_extinction_method 'SHELXL-2018/3 (Sheldrick 2018)'
_refine_ls_goodness_of_fit_ref 1.039
_refine_ls_hydrogen_treatment constr
_refine_ls_matrix_type full
_refine_ls_number_parameters 179
_refine_ls_number_reflns 3169
_refine_ls_number_restraints 0
_refine_ls_restrained_S_all 1.039
_refine_ls_R_factor_all 0.0235
_refine_ls_R_factor_gt 0.0192
_refine_ls_shift/su_max 0.003
_refine_ls_shift/su_mean 0.000
_refine_ls_structure_factor_coef Fsqd
_refine_ls_weighting_details 'w=1/[\s^2^(Fo^2^)+(0.0135P)^2^+6.8284P] where P=(Fo^2^+2Fc^2^)/3'
_refine_ls_weighting_scheme calc
_refine_ls_wR_factor_gt 0.0400
_refine_ls_wR_factor_ref 0.0415
_reflns_Friedel_coverage 0.000
_reflns_number_gt 2853
_reflns_number_total 3169
_reflns_threshold_expression 'I > 2\s(I)'
_cod_data_source_file d2ce00408a2.cif
_cod_data_source_block yzc20201cui80c
_cod_database_code 7245098
_shelx_shelxl_version_number 2018/3
_shelx_space_group_comment
;
The symmetry employed for this shelxl refinement is uniquely defined
by the following loop, which should always be used as a source of
symmetry information in preference to the above space-group names.
They are only intended as comments.
;
_shelx_estimated_absorpt_t_max 0.648
_shelx_estimated_absorpt_t_min 0.450
_olex2_refinement_description
;
1. Fixed Uiso
 At 1.2 times of:
  All C(H,H) groups
2.a Secondary CH2 refined with riding coordinates:
 C12(H12A,H12B), C1(H1A,H1B), C9(H9A,H9B), C8(H8A,H8B), C10(H10A,H10B), C4(H4A,
 H4B), C11(H11A,H11B), C7(H7A,H7B), C2(H2A,H2B), C3(H3A,H3B), C5(H5A,H5B),
 C6(H6A,H6B)
;
_olex2_submission_special_instructions 'No special instructions were received'

loop_
_space_group_symop_operation_xyz
'x, y, z'
'-x+1/2, -y, z+1/2'
'-x, y+1/2, -z+1/2'
'x+1/2, -y+1/2, -z'
'-x, -y, -z'
'x-1/2, y, -z-1/2'
'x, -y-1/2, z-1/2'
'-x-1/2, y-1/2, z'

loop_
_atom_site_label
_atom_site_type_symbol
_atom_site_fract_x
_atom_site_fract_y
_atom_site_fract_z
_atom_site_U_iso_or_equiv
_atom_site_adp_type
_atom_site_occupancy
_atom_site_site_symmetry_order
_atom_site_calc_flag
_atom_site_refinement_flags_posn
_atom_site_refinement_flags_adp
_atom_site_refinement_flags_occupancy
_atom_site_disorder_assembly
_atom_site_disorder_group
I2 I 0.08353(2) 0.36682(2) 0.52553(2) 0.03168(7) Uani 1 1 d . . . . .
I1 I -0.09882(2) 0.51798(2) 0.67936(2) 0.03869(8) Uani 1 1 d . . . . .
Cu1 Cu -0.03414(3) 0.50574(3) 0.56144(2) 0.02845(10) Uani 1 1 d . . . . .
P1 P 0.52260(6) 0.47900(5) 0.42355(4) 0.02416(17) Uani 1 1 d . . . . .
O1 O 0.500000 0.500000 0.500000 0.0552(10) Uani 1 2 d S . P . .
N1 N 0.64680(18) 0.46369(16) 0.41956(11) 0.0235(5) Uani 1 1 d . . . . .
N3 N 0.45223(18) 0.38812(16) 0.40809(11) 0.0221(5) Uani 1 1 d . . . . .
N2 N 0.4909(2) 0.56636(18) 0.37764(16) 0.0478(8) Uani 1 1 d . . . . .
C12 C 0.3460(2) 0.3693(2) 0.43600(15) 0.0338(7) Uani 1 1 d . . . . .
H12A H 0.296814 0.418503 0.423422 0.041 Uiso 1 1 calc R U . . .
H12B H 0.348007 0.364181 0.484657 0.041 Uiso 1 1 calc R U . . .
C1 C 0.7024(2) 0.3989(2) 0.46596(15) 0.0308(7) Uani 1 1 d . . . . .
H1A H 0.654018 0.353315 0.485105 0.037 Uiso 1 1 calc R U . . .
H1B H 0.735481 0.433730 0.502231 0.037 Uiso 1 1 calc R U . . .
C9 C 0.4724(2) 0.3279(2) 0.34799(14) 0.0266(6) Uani 1 1 d . . . . .
H9A H 0.525355 0.280442 0.357479 0.032 Uiso 1 1 calc R U . . .
H9B H 0.495074 0.365546 0.309901 0.032 Uiso 1 1 calc R U . . .
C8 C 0.3979(2) 0.5706(2) 0.33337(19) 0.0418(8) Uani 1 1 d . . . . .
H8A H 0.333622 0.572776 0.359545 0.050 Uiso 1 1 calc R U . . .
H8B H 0.395433 0.516367 0.303610 0.050 Uiso 1 1 calc R U . . .
C10 C 0.3659(3) 0.2828(2) 0.33478(17) 0.0404(8) Uani 1 1 d . . . . .
H10A H 0.323730 0.321820 0.305138 0.049 Uiso 1 1 calc R U . . .
H10B H 0.373833 0.220778 0.314819 0.049 Uiso 1 1 calc R U . . .
C4 C 0.7131(3) 0.4791(3) 0.35947(15) 0.0403(8) Uani 1 1 d . . . . .
H4A H 0.762492 0.530244 0.366677 0.048 Uiso 1 1 calc R U . . .
H4B H 0.670505 0.493178 0.320237 0.048 Uiso 1 1 calc R U . . .
C11 C 0.3169(3) 0.2763(2) 0.40400(17) 0.0369(8) Uani 1 1 d . . . . .
H11A H 0.241191 0.269102 0.401020 0.044 Uiso 1 1 calc R U . . .
H11B H 0.345708 0.223678 0.429202 0.044 Uiso 1 1 calc R U . . .
C7 C 0.4131(3) 0.6611(2) 0.29378(19) 0.0434(9) Uani 1 1 d . . . . .
H7A H 0.431769 0.647295 0.247496 0.052 Uiso 1 1 calc R U . . .
H7B H 0.349196 0.698460 0.294073 0.052 Uiso 1 1 calc R U . . .
C2 C 0.7846(3) 0.3500(2) 0.42253(19) 0.0458(9) Uani 1 1 d . . . . .
H2A H 0.854706 0.364863 0.438420 0.055 Uiso 1 1 calc R U . . .
H2B H 0.775127 0.282112 0.424095 0.055 Uiso 1 1 calc R U . . .
C3 C 0.7693(3) 0.3859(3) 0.35164(19) 0.0590(11) Uani 1 1 d . . . . .
H3A H 0.727334 0.342094 0.325508 0.071 Uiso 1 1 calc R U . . .
H3B H 0.836516 0.394550 0.329415 0.071 Uiso 1 1 calc R U . . .
C5 C 0.5462(4) 0.6585(3) 0.3775(3) 0.0874(19) Uani 1 1 d . . . . .
H5A H 0.539302 0.689271 0.420839 0.105 Uiso 1 1 calc R U . . .
H5B H 0.620251 0.649921 0.367730 0.105 Uiso 1 1 calc R U . . .
C6 C 0.4984(5) 0.7115(4) 0.3276(3) 0.109(2) Uani 1 1 d . . . . .
H6A H 0.550783 0.729423 0.294532 0.131 Uiso 1 1 calc R U . . .
H6B H 0.470669 0.768935 0.347400 0.131 Uiso 1 1 calc R U . . .

loop_
_atom_site_aniso_label
_atom_site_aniso_U_11
_atom_site_aniso_U_22
_atom_site_aniso_U_33
_atom_site_aniso_U_23
_atom_site_aniso_U_13
_atom_site_aniso_U_12
I2 0.03320(12) 0.02852(11) 0.03330(12) 0.00542(8) 0.00655(9) 0.00539(8)
I1 0.04072(13) 0.05501(15) 0.02035(11) -0.00019(9) 0.00227(9) 0.00757(10)
Cu1 0.0291(2) 0.0327(2) 0.02351(19) -0.00093(15) 0.00285(15) -0.00052(16)
P1 0.0213(4) 0.0236(4) 0.0275(4) -0.0062(3) -0.0029(3) -0.0016(3)
O1 0.0311(18) 0.093(3) 0.042(2) -0.043(2) 0.0091(15) -0.0137(19)
N1 0.0217(12) 0.0278(12) 0.0210(12) 0.0014(10) -0.0001(10) -0.0028(10)
N3 0.0215(12) 0.0235(12) 0.0212(12) -0.0021(10) -0.0004(10) -0.0031(10)
N2 0.0414(17) 0.0219(13) 0.080(2) 0.0081(14) -0.0300(16) -0.0076(13)
C12 0.0278(17) 0.0466(19) 0.0269(16) -0.0034(14) 0.0030(13) -0.0125(14)
C1 0.0311(16) 0.0292(15) 0.0320(17) 0.0014(13) -0.0065(13) 0.0032(13)
C9 0.0310(17) 0.0221(14) 0.0268(15) -0.0056(12) 0.0026(13) -0.0012(12)
C8 0.0263(17) 0.0383(19) 0.061(2) 0.0110(17) -0.0132(16) 0.0012(14)
C10 0.0389(19) 0.0354(18) 0.047(2) -0.0193(16) -0.0005(16) -0.0096(15)
C4 0.0305(17) 0.069(2) 0.0211(16) 0.0016(15) 0.0022(13) -0.0100(17)
C11 0.0293(17) 0.0323(17) 0.049(2) 0.0010(15) -0.0006(15) -0.0083(14)
C7 0.044(2) 0.0362(19) 0.050(2) 0.0072(16) 0.0039(17) 0.0150(16)
C2 0.0271(18) 0.043(2) 0.067(3) -0.0072(18) 0.0022(17) 0.0068(15)
C3 0.032(2) 0.094(3) 0.050(2) -0.030(2) 0.0052(17) 0.007(2)
C5 0.083(3) 0.028(2) 0.151(5) 0.025(3) -0.053(3) -0.026(2)
C6 0.146(5) 0.072(3) 0.109(4) 0.057(3) -0.066(4) -0.064(4)

loop_
_atom_type_symbol
_atom_type_description
_atom_type_scat_dispersion_real
_atom_type_scat_dispersion_imag
_atom_type_scat_source
C C 0.0033 0.0016 'International Tables Vol C Tables 4.2.6.8 and 6.1.1.4'
H H 0.0000 0.0000 'International Tables Vol C Tables 4.2.6.8 and 6.1.1.4'
Cu Cu 0.3201 1.2651 'International Tables Vol C Tables 4.2.6.8 and 6.1.1.4'
I I -0.4742 1.8119 'International Tables Vol C Tables 4.2.6.8 and 6.1.1.4'
N N 0.0061 0.0033 'International Tables Vol C Tables 4.2.6.8 and 6.1.1.4'
O O 0.0106 0.0060 'International Tables Vol C Tables 4.2.6.8 and 6.1.1.4'
P P 0.1023 0.0942 'International Tables Vol C Tables 4.2.6.8 and 6.1.1.4'

loop_
_geom_angle_atom_site_label_1
_geom_angle_atom_site_label_2
_geom_angle_atom_site_label_3
_geom_angle
_geom_angle_site_symmetry_1
_geom_angle_site_symmetry_3
_geom_angle_publ_flag
Cu1 I2 Cu1 60.535(14) . 5_566 ?
I2 Cu1 I2 119.464(14) . 5_566 ?
I2 Cu1 Cu1 59.669(15) 5_566 5_566 ?
I2 Cu1 Cu1 59.795(14) . 5_566 ?
I1 Cu1 I2 120.108(16) . 5_566 ?
I1 Cu1 I2 120.427(16) . . ?
I1 Cu1 Cu1 179.53(3) . 5_566 ?
O1 P1 N1 104.74(9) . . ?
O1 P1 N3 103.62(9) . . ?
O1 P1 N2 111.10(13) . . ?
N1 P1 N3 115.80(12) . . ?
N2 P1 N1 109.18(14) . . ?
N2 P1 N3 112.02(13) . . ?
P1 O1 P1 180.0 5_666 . ?
C1 N1 P1 121.71(19) . . ?
C4 N1 P1 125.8(2) . . ?
C4 N1 C1 108.8(2) . . ?
C12 N3 P1 125.66(19) . . ?
C12 N3 C9 110.7(2) . . ?
C9 N3 P1 121.26(19) . . ?
C8 N2 P1 125.3(2) . . ?
C8 N2 C5 110.1(3) . . ?
C5 N2 P1 124.5(3) . . ?
N3 C12 H12A 111.2 . . ?
N3 C12 H12B 111.2 . . ?
N3 C12 C11 102.9(2) . . ?
H12A C12 H12B 109.1 . . ?
C11 C12 H12A 111.2 . . ?
C11 C12 H12B 111.2 . . ?
N1 C1 H1A 110.8 . . ?
N1 C1 H1B 110.8 . . ?
N1 C1 C2 104.9(2) . . ?
H1A C1 H1B 108.8 . . ?
C2 C1 H1A 110.8 . . ?
C2 C1 H1B 110.8 . . ?
N3 C9 H9A 111.2 . . ?
N3 C9 H9B 111.2 . . ?
N3 C9 C10 103.0(2) . . ?
H9A C9 H9B 109.1 . . ?
C10 C9 H9A 111.2 . . ?
C10 C9 H9B 111.2 . . ?
N2 C8 H8A 111.0 . . ?
N2 C8 H8B 111.0 . . ?
N2 C8 C7 104.0(3) . . ?
H8A C8 H8B 109.0 . . ?
C7 C8 H8A 111.0 . . ?
C7 C8 H8B 111.0 . . ?
C9 C10 H10A 111.0 . . ?
C9 C10 H10B 111.0 . . ?
H10A C10 H10B 109.0 . . ?
C11 C10 C9 103.7(2) . . ?
C11 C10 H10A 111.0 . . ?
C11 C10 H10B 111.0 . . ?
N1 C4 H4A 111.2 . . ?
N1 C4 H4B 111.2 . . ?
N1 C4 C3 102.9(3) . . ?
H4A C4 H4B 109.1 . . ?
C3 C4 H4A 111.2 . . ?
C3 C4 H4B 111.2 . . ?
C12 C11 C10 103.2(2) . . ?
C12 C11 H11A 111.1 . . ?
C12 C11 H11B 111.1 . . ?
C10 C11 H11A 111.1 . . ?
C10 C11 H11B 111.1 . . ?
H11A C11 H11B 109.1 . . ?
C8 C7 H7A 110.6 . . ?
C8 C7 H7B 110.6 . . ?
H7A C7 H7B 108.8 . . ?
C6 C7 C8 105.6(3) . . ?
C6 C7 H7A 110.6 . . ?
C6 C7 H7B 110.6 . . ?
C1 C2 H2A 110.4 . . ?
C1 C2 H2B 110.4 . . ?
H2A C2 H2B 108.6 . . ?
C3 C2 C1 106.7(3) . . ?
C3 C2 H2A 110.4 . . ?
C3 C2 H2B 110.4 . . ?
C4 C3 H3A 110.7 . . ?
C4 C3 H3B 110.7 . . ?
C2 C3 C4 105.0(3) . . ?
C2 C3 H3A 110.7 . . ?
C2 C3 H3B 110.7 . . ?
H3A C3 H3B 108.8 . . ?
N2 C5 H5A 110.6 . . ?
N2 C5 H5B 110.6 . . ?
H5A C5 H5B 108.7 . . ?
C6 C5 N2 105.8(4) . . ?
C6 C5 H5A 110.6 . . ?
C6 C5 H5B 110.6 . . ?
C7 C6 H6A 109.0 . . ?
C7 C6 H6B 109.0 . . ?
C5 C6 C7 112.9(4) . . ?
C5 C6 H6A 109.0 . . ?
C5 C6 H6B 109.0 . . ?
H6A C6 H6B 107.8 . . ?

loop_
_geom_bond_atom_site_label_1
_geom_bond_atom_site_label_2
_geom_bond_distance
_geom_bond_site_symmetry_2
_geom_bond_publ_flag
I2 Cu1 2.5746(4) . ?
I2 Cu1 2.5779(4) 5_566 ?
I1 Cu1 2.4898(4) . ?
Cu1 Cu1 2.5970(7) 5_566 ?
P1 O1 1.5746(7) . ?
P1 N1 1.597(2) . ?
P1 N3 1.599(2) . ?
P1 N2 1.590(3) . ?
N1 C1 1.481(4) . ?
N1 C4 1.478(4) . ?
N3 C12 1.485(4) . ?
N3 C9 1.491(3) . ?
N2 C8 1.475(4) . ?
N2 C5 1.483(4) . ?
C12 H12A 0.9700 . ?
C12 H12B 0.9700 . ?
C12 C11 1.510(4) . ?
C1 H1A 0.9700 . ?
C1 H1B 0.9700 . ?
C1 C2 1.523(4) . ?
C9 H9A 0.9700 . ?
C9 H9B 0.9700 . ?
C9 C10 1.521(4) . ?
C8 H8A 0.9700 . ?
C8 H8B 0.9700 . ?
C8 C7 1.518(5) . ?
C10 H10A 0.9700 . ?
C10 H10B 0.9700 . ?
C10 C11 1.513(5) . ?
C4 H4A 0.9700 . ?
C4 H4B 0.9700 . ?
C4 C3 1.511(5) . ?
C11 H11A 0.9700 . ?
C11 H11B 0.9700 . ?
C7 H7A 0.9700 . ?
C7 H7B 0.9700 . ?
C7 C6 1.464(6) . ?
C2 H2A 0.9700 . ?
C2 H2B 0.9700 . ?
C2 C3 1.511(5) . ?
C3 H3A 0.9700 . ?
C3 H3B 0.9700 . ?
C5 H5A 0.9700 . ?
C5 H5B 0.9700 . ?
C5 C6 1.384(6) . ?
C6 H6A 0.9700 . ?
C6 H6B 0.9700 . ?

loop_
_geom_torsion_atom_site_label_1
_geom_torsion_atom_site_label_2
_geom_torsion_atom_site_label_3
_geom_torsion_atom_site_label_4
_geom_torsion
_geom_torsion_site_symmetry_1
_geom_torsion_site_symmetry_2
_geom_torsion_site_symmetry_3
_geom_torsion_site_symmetry_4
_geom_torsion_publ_flag
P1 N1 C1 C2 140.5(2) . . . . ?
P1 N1 C4 C3 -125.7(3) . . . . ?
P1 N3 C12 C11 179.0(2) . . . . ?
P1 N3 C9 C10 -154.8(2) . . . . ?
P1 N2 C8 C7 -171.8(3) . . . . ?
P1 N2 C5 C6 176.0(4) . . . . ?
O1 P1 N1 C1 49.9(2) . . . . ?
O1 P1 N1 C4 -154.3(2) . . . . ?
O1 P1 N3 C12 37.1(2) . . . . ?
O1 P1 N3 C9 -162.13(19) . . . . ?
O1 P1 N2 C8 -106.3(3) . . . . ?
O1 P1 N2 C5 68.5(4) . . . . ?
N1 P1 N3 C12 151.2(2) . . . . ?
N1 P1 N3 C9 -48.1(2) . . . . ?
N1 P1 N2 C8 138.7(3) . . . . ?
N1 P1 N2 C5 -46.5(4) . . . . ?
N1 C1 C2 C3 -2.5(4) . . . . ?
N1 C4 C3 C2 -33.1(3) . . . . ?
N3 P1 N1 C1 -63.5(2) . . . . ?
N3 P1 N1 C4 92.3(3) . . . . ?
N3 P1 N2 C8 9.1(4) . . . . ?
N3 P1 N2 C5 -176.1(4) . . . . ?
N3 C12 C11 C10 -35.1(3) . . . . ?
N3 C9 C10 C11 -30.3(3) . . . . ?
N2 P1 N1 C1 168.9(2) . . . . ?
N2 P1 N1 C4 -35.2(3) . . . . ?
N2 P1 N3 C12 -82.7(3) . . . . ?
N2 P1 N3 C9 78.0(3) . . . . ?
N2 C8 C7 C6 -12.1(5) . . . . ?
N2 C5 C6 C7 0.3(8) . . . . ?
C12 N3 C9 C10 8.5(3) . . . . ?
C1 N1 C4 C3 32.7(3) . . . . ?
C1 C2 C3 C4 22.2(4) . . . . ?
C9 N3 C12 C11 16.6(3) . . . . ?
C9 C10 C11 C12 41.2(3) . . . . ?
C8 N2 C5 C6 -8.5(6) . . . . ?
C8 C7 C6 C5 7.6(7) . . . . ?
C4 N1 C1 C2 -19.0(3) . . . . ?
C5 N2 C8 C7 12.8(4) . . . . ?
